data_8105176
loop_
_publ_author_name
'Sun, Guo-Xiang'
'Min, Li-Jing'
'Han, Liang'
'Liu, Xing-Hai'

_publ_section_title
;
 Crystal structure of
 2-((4-phenyl-5-(pyridin-4-yl)-4H-1,2,4-triazol-3-yl)thio)acetonitrile,
 C15H11N5S
;
_journal_issue 2
_journal_name_full 'Zeitschrift f\"ur Kristallographie - New Crystal Structures'
_journal_page_first 199
_journal_page_last 200
_journal_paper_doi 10.1515/ncrs-2021-0431
_journal_volume 237
_journal_year 2022
_chemical_formula_moiety 'C15 H11 N5 S'
_chemical_formula_sum 'C15 H11 N5 S'
_chemical_formula_weight 293.35
_chemical_name_systematic
;
 2-((4-phenyl-5-(pyridin-4-yl)-4<i>H</i>-1,2,4-triazol-3-yl)thio)acetonitrile 
;
_space_group_crystal_system orthorhombic
_space_group_IT_number 61
_space_group_name_Hall '-P 2ac 2ab'
_space_group_name_H-M_alt 'P b c a'
_atom_sites_solution_hydrogens geom
_atom_sites_solution_primary direct
_cell_angle_alpha 90
_cell_angle_beta 90
_cell_angle_gamma 90
_cell_formula_units_Z 8
_cell_length_a 9.7864(2)
_cell_length_b 15.5709(3)
_cell_length_c 18.7774(4)
_cell_measurement_reflns_used 1205
_cell_measurement_temperature 296.15
_cell_measurement_theta_max 19.916
_cell_measurement_theta_min 3.515
_cell_volume 2861.36(10)
_computing_cell_refinement 'SAINT v7.34A (Bruker, 200?)'
_computing_data_reduction 'SAINT v7.34A (Bruker, 200?)'
_computing_molecular_graphics 'Olex2 [1]'
_computing_publication_material 'Olex2 [1]'
_computing_structure_refinement 'SHELXL-2014/7 [2]'
_computing_structure_solution 'SHELXT  [3]'
_diffrn_ambient_temperature 296.15
_diffrn_measured_fraction_theta_full 0.998
_diffrn_measured_fraction_theta_max 0.997
_diffrn_measurement_device_type 'Bruker P4'
_diffrn_measurement_method '\w scans'
_diffrn_radiation_monochromator graphite
_diffrn_radiation_type MoK\a
_diffrn_radiation_wavelength 0.71073
_diffrn_reflns_av_R_equivalents 0.0644
_diffrn_reflns_av_unetI/netI 0.0540
_diffrn_reflns_Laue_measured_fraction_full 0.998
_diffrn_reflns_Laue_measured_fraction_max 0.997
_diffrn_reflns_limit_h_max 12
_diffrn_reflns_limit_h_min -12
_diffrn_reflns_limit_k_max 19
_diffrn_reflns_limit_k_min -20
_diffrn_reflns_limit_l_max 24
_diffrn_reflns_limit_l_min -23
_diffrn_reflns_number 14104
_diffrn_reflns_point_group_measured_fraction_full 0.998
_diffrn_reflns_point_group_measured_fraction_max 0.997
_diffrn_reflns_theta_full 25.242
_diffrn_reflns_theta_max 27.528
_diffrn_reflns_theta_min 2.169
_exptl_absorpt_coefficient_mu 0.226
_exptl_absorpt_correction_type none
_exptl_crystal_colour 'clear light colourless'
_exptl_crystal_colour_lustre clear
_exptl_crystal_colour_modifier light
_exptl_crystal_colour_primary colourless
_exptl_crystal_density_diffrn 1.362
_exptl_crystal_density_method 'not measured'
_exptl_crystal_description block
_exptl_crystal_F_000 1216
_exptl_crystal_size_max 0.26
_exptl_crystal_size_mid 0.24
_exptl_crystal_size_min 0.22
_refine_diff_density_max 0.159
_refine_diff_density_min -0.271
_refine_diff_density_rms 0.043
_refine_ls_extinction_coef .
_refine_ls_extinction_method none
_refine_ls_goodness_of_fit_ref 1.014
_refine_ls_hydrogen_treatment constr
_refine_ls_matrix_type full
_refine_ls_number_parameters 190
_refine_ls_number_reflns 3291
_refine_ls_number_restraints 0
_refine_ls_restrained_S_all 1.014
_refine_ls_R_factor_all 0.0974
_refine_ls_R_factor_gt 0.0485
_refine_ls_shift/su_max 0.000
_refine_ls_shift/su_mean 0.000
_refine_ls_structure_factor_coef Fsqd
_refine_ls_weighting_details 'w=1/[\s^2^(Fo^2^)+(0.0596P)^2^+0.2017P] where P=(Fo^2^+2Fc^2^)/3'
_refine_ls_weighting_scheme calc
_refine_ls_wR_factor_gt 0.1160
_refine_ls_wR_factor_ref 0.1390
_reflns_Friedel_coverage 0.000
_reflns_Friedel_fraction_full .
_reflns_Friedel_fraction_max .
_reflns_number_gt 1834
_reflns_number_total 3291
_reflns_threshold_expression 'I > 2\s(I)'
_cod_data_source_file suppl_j_ncrs-2021-0431_suppl.cif
_cod_data_source_block a
_cod_database_code 8105176
_shelx_space_group_comment
;
The symmetry employed for this shelxl refinement is uniquely defined
by the following loop, which should always be used as a source of
symmetry information in preference to the above space-group names.
They are only intended as comments.
;
_shelx_estimated_absorpt_t_max 0.952
_shelx_estimated_absorpt_t_min 0.944
_olex2_refinement_description
;
1. Fixed Uiso
 At 1.2 times of:
  All C(H) groups, All C(H,H) groups
2.a Secondary CH2 refined with riding coordinates:
 C2(H2A,H2B)
2.b Aromatic/amide H refined with riding coordinates:
 C6(H6), C7(H7), C8(H8), C9(H9), C11(H11), C12(H12), C13(H13), C14(H14),
 C15(H15)
;

loop_
_space_group_symop_operation_xyz
'x, y, z'
'-x+1/2, -y, z+1/2'
'x+1/2, -y+1/2, -z'
'-x, y+1/2, -z+1/2'
'-x, -y, -z'
'x-1/2, y, -z-1/2'
'-x-1/2, y-1/2, z'
'x, -y-1/2, z-1/2'

loop_
_atom_site_label
_atom_site_type_symbol
_atom_site_fract_x
_atom_site_fract_y
_atom_site_fract_z
_atom_site_U_iso_or_equiv
_atom_site_adp_type
_atom_site_occupancy
_atom_site_site_symmetry_order
_atom_site_calc_flag
_atom_site_refinement_flags_posn
_atom_site_refinement_flags_adp
_atom_site_refinement_flags_occupancy
_atom_site_disorder_assembly
_atom_site_disorder_group
S1 S 0.54434(7) 0.12148(5) 0.40264(3) 0.0688(3) Uani 1 1 d . . . . .
N1 N 0.3033(3) 0.1055(3) 0.25373(14) 0.1320(13) Uani 1 1 d . . . . .
N2 N 0.32293(19) 0.02297(11) 0.43785(10) 0.0515(5) Uani 1 1 d . . . . .
N3 N 0.22525(19) 0.02069(11) 0.49174(10) 0.0504(5) Uani 1 1 d . . . . .
N4 N 0.37085(17) 0.12470(10) 0.51578(9) 0.0429(4) Uani 1 1 d . . . . .
N5 N 0.0041(3) 0.12568(15) 0.72022(13) 0.0803(7) Uani 1 1 d . . . . .
C1 C 0.3958(3) 0.0839(2) 0.28496(15) 0.0885(10) Uani 1 1 d . . . . .
C2 C 0.5152(3) 0.0572(2) 0.32430(14) 0.0807(9) Uani 1 1 d . . . . .
H2A H 0.5946 0.0609 0.2935 0.097 Uiso 1 1 calc R . . . .
H2B H 0.5044 -0.0024 0.3383 0.097 Uiso 1 1 calc R . . . .
C3 C 0.4067(2) 0.08598(14) 0.45343(11) 0.0454(5) Uani 1 1 d . . . . .
C4 C 0.2550(2) 0.08174(13) 0.53737(11) 0.0430(5) Uani 1 1 d . . . . .
C5 C 0.1721(2) 0.09991(13) 0.60097(10) 0.0447(5) Uani 1 1 d . . . . .
C6 C 0.0341(2) 0.07890(15) 0.59960(12) 0.0530(6) Uani 1 1 d . . . . .
H6 H -0.0052 0.0562 0.5586 0.064 Uiso 1 1 calc R . . . .
C7 C -0.0432(3) 0.09219(17) 0.65951(14) 0.0681(7) Uani 1 1 d . . . . .
H7 H -0.1350 0.0768 0.6578 0.082 Uiso 1 1 calc R . . . .
C8 C 0.1367(3) 0.14596(19) 0.71986(14) 0.0786(8) Uani 1 1 d . . . . .
H8 H 0.1728 0.1701 0.7611 0.094 Uiso 1 1 calc R . . . .
C9 C 0.2244(3) 0.13394(15) 0.66338(12) 0.0608(7) Uani 1 1 d . . . . .
H9 H 0.3163 0.1483 0.6671 0.073 Uiso 1 1 calc R . . . .
C10 C 0.4384(2) 0.19786(13) 0.54776(10) 0.0410(5) Uani 1 1 d . . . . .
C11 C 0.3701(2) 0.27510(14) 0.55115(12) 0.0520(6) Uani 1 1 d . . . . .
H11 H 0.2827 0.2805 0.5322 0.062 Uiso 1 1 calc R . . . .
C12 C 0.4333(3) 0.34446(15) 0.58314(13) 0.0591(6) Uani 1 1 d . . . . .
H12 H 0.3879 0.3968 0.5864 0.071 Uiso 1 1 calc R . . . .
C13 C 0.5623(3) 0.33623(15) 0.60991(12) 0.0559(6) Uani 1 1 d . . . . .
H13 H 0.6039 0.3830 0.6319 0.067 Uiso 1 1 calc R . . . .
C14 C 0.6316(2) 0.25930(15) 0.60474(12) 0.0546(6) Uani 1 1 d . . . . .
H14 H 0.7205 0.2549 0.6219 0.066 Uiso 1 1 calc R . . . .
C15 C 0.5691(2) 0.18888(14) 0.57408(11) 0.0467(5) Uani 1 1 d . . . . .
H15 H 0.6144 0.1365 0.5712 0.056 Uiso 1 1 calc R . . . .

loop_
_atom_site_aniso_label
_atom_site_aniso_U_11
_atom_site_aniso_U_22
_atom_site_aniso_U_33
_atom_site_aniso_U_23
_atom_site_aniso_U_13
_atom_site_aniso_U_12
S1 0.0428(4) 0.1064(6) 0.0573(4) -0.0167(4) 0.0052(3) -0.0149(3)
N1 0.072(2) 0.254(4) 0.0707(19) -0.007(2) -0.0094(17) -0.006(2)
N2 0.0482(12) 0.0523(11) 0.0541(11) -0.0127(9) -0.0033(10) 0.0007(9)
N3 0.0470(12) 0.0487(11) 0.0555(11) -0.0055(9) -0.0025(9) -0.0052(9)
N4 0.0368(10) 0.0471(10) 0.0448(10) -0.0079(8) -0.0039(8) -0.0034(8)
N5 0.0686(17) 0.1075(18) 0.0647(14) -0.0100(13) 0.0182(13) -0.0173(14)
C1 0.054(2) 0.159(3) 0.0523(17) -0.0181(18) 0.0064(16) -0.013(2)
C2 0.0494(17) 0.127(3) 0.0660(17) -0.0301(16) 0.0115(14) -0.0003(16)
C3 0.0380(13) 0.0547(13) 0.0436(12) -0.0075(10) -0.0020(10) 0.0038(10)
C4 0.0373(13) 0.0451(12) 0.0467(12) 0.0022(10) -0.0046(10) -0.0042(9)
C5 0.0424(13) 0.0494(12) 0.0423(12) 0.0033(10) 0.0011(10) -0.0054(10)
C6 0.0441(14) 0.0602(14) 0.0546(14) -0.0032(11) -0.0008(12) -0.0068(11)
C7 0.0463(16) 0.0855(18) 0.0724(19) -0.0044(14) 0.0105(14) -0.0116(13)
C8 0.075(2) 0.111(2) 0.0499(15) -0.0126(14) 0.0076(15) -0.0220(17)
C9 0.0517(15) 0.0858(18) 0.0450(13) -0.0021(12) -0.0008(12) -0.0176(13)
C10 0.0410(13) 0.0430(12) 0.0391(11) -0.0013(9) -0.0018(10) -0.0060(9)
C11 0.0433(14) 0.0542(14) 0.0587(14) -0.0010(11) -0.0090(11) 0.0036(10)
C12 0.0624(17) 0.0462(13) 0.0688(16) -0.0047(11) -0.0052(13) 0.0011(12)
C13 0.0616(17) 0.0509(14) 0.0553(14) -0.0044(11) -0.0019(12) -0.0145(12)
C14 0.0439(14) 0.0654(15) 0.0546(14) 0.0017(11) -0.0057(11) -0.0112(12)
C15 0.0388(13) 0.0481(12) 0.0534(13) 0.0015(10) -0.0032(10) -0.0015(10)

loop_
_atom_type_symbol
_atom_type_description
_atom_type_scat_dispersion_real
_atom_type_scat_dispersion_imag
_atom_type_scat_source
C C 0.0033 0.0016 'International Tables Vol C Tables 4.2.6.8 and 6.1.1.4'
H H 0.0000 0.0000 'International Tables Vol C Tables 4.2.6.8 and 6.1.1.4'
N N 0.0061 0.0033 'International Tables Vol C Tables 4.2.6.8 and 6.1.1.4'
S S 0.1246 0.1234 'International Tables Vol C Tables 4.2.6.8 and 6.1.1.4'

loop_
_geom_angle_atom_site_label_1
_geom_angle_atom_site_label_2
_geom_angle_atom_site_label_3
_geom_angle
_geom_angle_site_symmetry_1
_geom_angle_site_symmetry_3
C3 S1 C2 98.53(12) . .
C3 N2 N3 106.63(16) . .
C4 N3 N2 107.68(17) . .
C3 N4 C4 104.47(17) . .
C3 N4 C10 125.93(18) . .
C4 N4 C10 129.50(17) . .
C8 N5 C7 115.1(2) . .
N1 C1 C2 179.2(4) . .
S1 C2 H2A 109.1 . .
S1 C2 H2B 109.1 . .
C1 C2 S1 112.7(2) . .
C1 C2 H2A 109.1 . .
C1 C2 H2B 109.1 . .
H2A C2 H2B 107.8 . .
N2 C3 S1 126.81(16) . .
N2 C3 N4 111.20(19) . .
N4 C3 S1 121.97(16) . .
N3 C4 N4 110.00(18) . .
N3 C4 C5 123.18(19) . .
N4 C4 C5 126.82(18) . .
C6 C5 C4 118.37(19) . .
C9 C5 C4 123.9(2) . .
C9 C5 C6 117.7(2) . .
C5 C6 H6 120.5 . .
C7 C6 C5 119.0(2) . .
C7 C6 H6 120.5 . .
N5 C7 C6 124.6(2) . .
N5 C7 H7 117.7 . .
C6 C7 H7 117.7 . .
N5 C8 H8 117.4 . .
N5 C8 C9 125.2(2) . .
C9 C8 H8 117.4 . .
C5 C9 H9 120.8 . .
C8 C9 C5 118.3(2) . .
C8 C9 H9 120.8 . .
C11 C10 N4 118.96(19) . .
C11 C10 C15 121.51(19) . .
C15 C10 N4 119.53(18) . .
C10 C11 H11 120.5 . .
C10 C11 C12 119.0(2) . .
C12 C11 H11 120.5 . .
C11 C12 H12 120.0 . .
C13 C12 C11 120.1(2) . .
C13 C12 H12 120.0 . .
C12 C13 H13 119.7 . .
C12 C13 C14 120.7(2) . .
C14 C13 H13 119.7 . .
C13 C14 H14 120.0 . .
C15 C14 C13 120.0(2) . .
C15 C14 H14 120.0 . .
C10 C15 C14 118.7(2) . .
C10 C15 H15 120.7 . .
C14 C15 H15 120.7 . .

loop_
_geom_bond_atom_site_label_1
_geom_bond_atom_site_label_2
_geom_bond_distance
_geom_bond_site_symmetry_2
S1 C2 1.802(3) .
S1 C3 1.741(2) .
N1 C1 1.130(4) .
N2 N3 1.393(2) .
N2 C3 1.312(3) .
N3 C4 1.312(3) .
N4 C3 1.363(2) .
N4 C4 1.378(3) .
N4 C10 1.448(2) .
N5 C7 1.336(3) .
N5 C8 1.336(3) .
C1 C2 1.444(4) .
C2 H2A 0.9700 .
C2 H2B 0.9700 .
C4 C5 1.471(3) .
C5 C6 1.390(3) .
C5 C9 1.384(3) .
C6 H6 0.9300 .
C6 C7 1.372(3) .
C7 H7 0.9300 .
C8 H8 0.9300 .
C8 C9 1.377(3) .
C9 H9 0.9300 .
C10 C11 1.378(3) .
C10 C15 1.378(3) .
C11 H11 0.9300 .
C11 C12 1.382(3) .
C12 H12 0.9300 .
C12 C13 1.365(3) .
C13 H13 0.9300 .
C13 C14 1.380(3) .
C14 H14 0.9300 .
C14 C15 1.381(3) .
C15 H15 0.9300 .

loop_
_geom_torsion_atom_site_label_1
_geom_torsion_atom_site_label_2
_geom_torsion_atom_site_label_3
_geom_torsion_atom_site_label_4
_geom_torsion
_geom_torsion_site_symmetry_1
_geom_torsion_site_symmetry_2
_geom_torsion_site_symmetry_3
_geom_torsion_site_symmetry_4
N2 N3 C4 N4 -0.4(2) . . . .
N2 N3 C4 C5 178.75(18) . . . .
N3 N2 C3 S1 -176.99(15) . . . .
N3 N2 C3 N4 1.1(2) . . . .
N3 C4 C5 C6 -26.7(3) . . . .
N3 C4 C5 C9 150.9(2) . . . .
N4 C4 C5 C6 152.3(2) . . . .
N4 C4 C5 C9 -30.1(3) . . . .
N4 C10 C11 C12 178.53(19) . . . .
N4 C10 C15 C14 -179.65(18) . . . .
N5 C8 C9 C5 1.5(4) . . . .
C2 S1 C3 N2 7.3(2) . . . .
C2 S1 C3 N4 -170.61(19) . . . .
C3 S1 C2 C1 70.0(3) . . . .
C3 N2 N3 C4 -0.4(2) . . . .
C3 N4 C4 N3 1.1(2) . . . .
C3 N4 C4 C5 -178.1(2) . . . .
C3 N4 C10 C11 112.1(2) . . . .
C3 N4 C10 C15 -67.9(3) . . . .
C4 N4 C3 S1 176.87(15) . . . .
C4 N4 C3 N2 -1.3(2) . . . .
C4 N4 C10 C11 -63.9(3) . . . .
C4 N4 C10 C15 116.1(2) . . . .
C4 C5 C6 C7 177.3(2) . . . .
C4 C5 C9 C8 -178.4(2) . . . .
C5 C6 C7 N5 1.0(4) . . . .
C6 C5 C9 C8 -0.8(3) . . . .
C7 N5 C8 C9 -0.8(4) . . . .
C8 N5 C7 C6 -0.5(4) . . . .
C9 C5 C6 C7 -0.3(3) . . . .
C10 N4 C3 S1 0.1(3) . . . .
C10 N4 C3 N2 -178.14(18) . . . .
C10 N4 C4 N3 177.69(19) . . . .
C10 N4 C4 C5 -1.4(3) . . . .
C10 C11 C12 C13 0.9(3) . . . .
C11 C10 C15 C14 0.3(3) . . . .
C11 C12 C13 C14 0.7(4) . . . .
C12 C13 C14 C15 -1.9(4) . . . .
C13 C14 C15 C10 1.3(3) . . . .
C15 C10 C11 C12 -1.4(3) . . . .
